data_4505912
loop_
_publ_author_name
'Cole, Jacqueline M.'
'Waddell, Paul G.'
'Jayatilaka, Dylan'

_publ_section_title
;
 Solid-State Dilution of Dihydroxybenzophenones with 4,13-Diaza-18-crown-6
 for Photocrystallographic Studies
;
_journal_issue 5
_journal_name_full 'Crystal Growth &amp; Design'
_journal_page_first 2277
_journal_paper_doi 10.1021/cg201558h
_journal_volume 12
_journal_year 2012
_chemical_formula_moiety 'C13 H10 O3'
_chemical_formula_sum 'C13 H10 O3'
_chemical_formula_weight 214.21
_chemical_name_systematic
; 
'2,2'-dihydroxybenzophenone
;
_space_group_IT_number 14
_symmetry_cell_setting monoclinic
_symmetry_space_group_name_Hall '-P 2yn'
_symmetry_space_group_name_H-M 'P 1 21/n 1'
_atom_sites_solution_hydrogens geom
_atom_sites_solution_primary direct
_atom_sites_solution_secondary difmap
_cell_angle_alpha 90
_cell_angle_beta 109.523(1)
_cell_angle_gamma 90
_cell_formula_units_Z 4
_cell_length_a 7.746(7)
_cell_length_b 12.245(11)
_cell_length_c 11.243(10)
_cell_measurement_reflns_used 3173
_cell_measurement_temperature 180(2)
_cell_measurement_theta_max 32.8
_cell_measurement_theta_min 2.5
_cell_volume 1005.1(16)
_computing_cell_refinement
;
        CrystalClear-SM Expert 2.0 r4 (Rigaku, 2009)
;
_computing_data_collection
;
        CrystalClear-SM Expert 2.0 r4 (Rigaku, 2009)
;
_computing_data_reduction
;
        CrystalClear-SM Expert 2.0 r4 (Rigaku, 2009)
;
_computing_molecular_graphics 'Ortep-3 for Windows (Farrugia, 1997)'
_computing_publication_material 'WinGX publication routines (Farrugia, 1999)'
_computing_structure_refinement 'SHELXL-97 (Sheldrick, 2008)'
_diffrn_ambient_temperature 180(2)
_diffrn_detector_area_resol_mean 28.5714
_diffrn_measured_fraction_theta_full 0.953
_diffrn_measured_fraction_theta_max 0.95
_diffrn_measurement_device_type
;
        Rigaku Saturn724+ (2x2 bin mode)
;
_diffrn_measurement_method 'profile data from \w-scans'
_diffrn_radiation_monochromator graphite
_diffrn_radiation_type MoK\a
_diffrn_radiation_wavelength 0.71073
_diffrn_reflns_av_R_equivalents 0.0841
_diffrn_reflns_av_unetI/netI 0.0732
_diffrn_reflns_limit_h_max 9
_diffrn_reflns_limit_h_min -7
_diffrn_reflns_limit_k_max 15
_diffrn_reflns_limit_k_min -15
_diffrn_reflns_limit_l_max 14
_diffrn_reflns_limit_l_min -12
_diffrn_reflns_number 4566
_diffrn_reflns_theta_full 25
_diffrn_reflns_theta_max 26.37
_diffrn_reflns_theta_min 3.25
_diffrn_source 'Sealed Tube'
_exptl_absorpt_coefficient_mu 0.101
_exptl_absorpt_correction_T_max 0.982
_exptl_absorpt_correction_T_min 0.982
_exptl_absorpt_correction_type multi-scan
_exptl_absorpt_process_details 'Higashi, 1995'
_exptl_crystal_colour Yellow
_exptl_crystal_density_diffrn 1.416
_exptl_crystal_density_method 'not measured'
_exptl_crystal_description Prism
_exptl_crystal_F_000 448
_exptl_crystal_size_max 0.4
_exptl_crystal_size_mid 0.18
_exptl_crystal_size_min 0.15
_refine_diff_density_max 0.275
_refine_diff_density_min -0.259
_refine_diff_density_rms 0.067
_refine_ls_extinction_method none
_refine_ls_goodness_of_fit_ref 1.104
_refine_ls_hydrogen_treatment mixed
_refine_ls_matrix_type full
_refine_ls_number_parameters 185
_refine_ls_number_reflns 1943
_refine_ls_number_restraints 0
_refine_ls_restrained_S_all 1.104
_refine_ls_R_factor_all 0.0608
_refine_ls_R_factor_gt 0.0578
_refine_ls_shift/su_max 0.004
_refine_ls_shift/su_mean 0.001
_refine_ls_structure_factor_coef Fsqd
_refine_ls_weighting_details 'calc w=1/[\s^2^(Fo^2^)+(0.0922P)^2^+0.1417P] where P=(Fo^2^+2Fc^2^)/3'
_refine_ls_weighting_scheme calc
_refine_ls_wR_factor_ref 0.1585
_reflns_number_gt 1806
_reflns_number_total 1943
_reflns_threshold_expression >2\s(I)
_cod_data_source_file cg201558h_si_001.cif
_cod_data_source_block paul82
_cod_depositor_comments
;
The following automatic conversions were performed:

'_exptl_absorpt_correction_type' value 'Multi-scan' changed to
'multi-scan' according to
/home/saulius/struct/CIF-dictionaries/cif_core.dic dictionary named
'cif_core.dic' version 2.4.1 from 2010-06-29.

Automatic conversion script
Id: cif_fix_values 1715 2011-07-08 13:25:40Z adriana 
;
_cod_original_sg_symbol_H-M 'P 21/n'
_cod_database_code 4505912

loop_
_symmetry_equiv_pos_as_xyz
'x, y, z'
'-x+1/2, y+1/2, -z+1/2'
'-x, -y, -z'
'x-1/2, -y-1/2, z-1/2'

loop_
_atom_site_label
_atom_site_fract_x
_atom_site_fract_y
_atom_site_fract_z
_atom_site_U_iso_or_equiv
_atom_site_adp_type
_atom_site_calc_flag
_atom_site_occupancy
_atom_site_type_symbol
C1 0.63002(19) 0.25675(10) 0.69943(13) 0.0255(4) Uani d 1 C
C2 0.6812(2) 0.20252(11) 0.81683(13) 0.0281(4) Uani d 1 C
C3 0.6815(2) 0.25897(13) 0.92401(13) 0.0327(4) Uani d 1 C
C4 0.6214(2) 0.36615(13) 0.91537(15) 0.0359(4) Uani d 1 C
C5 0.5592(2) 0.41879(12) 0.79910(15) 0.0333(4) Uani d 1 C
C6 0.5659(2) 0.36515(11) 0.69329(14) 0.0280(4) Uani d 1 C
C7 0.63736(19) 0.19689(11) 0.58681(12) 0.0277(4) Uani d 1 C
C8 0.67674(19) 0.25306(11) 0.48315(12) 0.0259(4) Uani d 1 C
C9 0.6339(2) 0.20038(11) 0.36416(13) 0.0292(4) Uani d 1 C
C10 0.6693(2) 0.25383(13) 0.26541(14) 0.0343(4) Uani d 1 C
C11 0.7524(2) 0.35495(13) 0.28321(14) 0.0346(4) Uani d 1 C
C12 0.8008(2) 0.40679(12) 0.40026(14) 0.0327(4) Uani d 1 C
C13 0.7629(2) 0.35633(11) 0.49836(13) 0.0284(4) Uani d 1 C
O1 0.61077(19) 0.09597(8) 0.58173(10) 0.0391(4) Uani d 1 O
O2 0.73463(18) 0.09624(8) 0.83219(11) 0.0388(4) Uani d 1 O
O3 0.55932(18) 0.09958(9) 0.34079(11) 0.0389(4) Uani d 1 O
H2O 0.704(4) 0.0676(19) 0.755(3) 0.069(7) Uiso d 1 H
H3 0.725(3) 0.2180(14) 1.0052(19) 0.043(5) Uiso d 1 H
H3O 0.557(4) 0.0713(18) 0.413(3) 0.060(6) Uiso d 1 H
H4 0.617(3) 0.4019(15) 0.990(2) 0.047(6) Uiso d 1 H
H5 0.510(3) 0.4941(14) 0.7942(16) 0.038(4) Uiso d 1 H
H6 0.519(3) 0.4022(14) 0.6123(18) 0.037(5) Uiso d 1 H
H10 0.630(3) 0.2150(16) 0.183(2) 0.053(5) Uiso d 1 H
H11 0.778(3) 0.3909(14) 0.2127(19) 0.042(5) Uiso d 1 H
H12 0.864(2) 0.4765(15) 0.4140(14) 0.032(4) Uiso d 1 H
H13 0.802(3) 0.3896(14) 0.5802(19) 0.040(5) Uiso d 1 H

loop_
_atom_site_aniso_label
_atom_site_aniso_U_11
_atom_site_aniso_U_22
_atom_site_aniso_U_33
_atom_site_aniso_U_12
_atom_site_aniso_U_13
_atom_site_aniso_U_23
C1 0.0276(7) 0.0259(7) 0.0238(7) -0.0009(5) 0.0096(5) 0.0011(5)
C2 0.0293(7) 0.0282(7) 0.0281(7) 0.0012(5) 0.0112(5) 0.0044(5)
C3 0.0344(8) 0.0412(8) 0.0236(7) 0.0002(6) 0.0109(6) 0.0033(6)
C4 0.0395(8) 0.0416(8) 0.0278(8) 0.0003(7) 0.0129(6) -0.0073(6)
C5 0.0364(8) 0.0306(7) 0.0352(8) 0.0025(6) 0.0149(6) -0.0026(6)
C6 0.0307(7) 0.0265(7) 0.0273(7) 0.0000(5) 0.0105(6) 0.0020(5)
C7 0.0321(7) 0.0237(7) 0.0261(7) 0.0012(5) 0.0081(6) 0.0014(5)
C8 0.0276(7) 0.0266(6) 0.0240(7) 0.0036(5) 0.0095(5) 0.0006(5)
C9 0.0309(7) 0.0299(7) 0.0274(7) 0.0027(5) 0.0104(6) -0.0034(5)
C10 0.0352(8) 0.0445(8) 0.0243(8) 0.0038(6) 0.0115(6) -0.0022(6)
C11 0.0340(8) 0.0453(8) 0.0270(7) 0.0038(6) 0.0132(6) 0.0079(6)
C12 0.0332(8) 0.0326(7) 0.0332(8) -0.0007(6) 0.0123(6) 0.0046(5)
C13 0.0307(7) 0.0283(7) 0.0258(7) 0.0009(5) 0.0090(6) -0.0001(5)
O1 0.0625(8) 0.0229(5) 0.0318(6) -0.0037(5) 0.0156(5) -0.0001(4)
O2 0.0564(8) 0.0302(6) 0.0309(6) 0.0097(5) 0.0158(5) 0.0093(4)
O3 0.0527(8) 0.0344(6) 0.0316(6) -0.0071(5) 0.0166(5) -0.0093(4)

loop_
_atom_type_symbol
_atom_type_description
_atom_type_scat_dispersion_real
_atom_type_scat_dispersion_imag
_atom_type_scat_source
C C 0.0033 0.0016 'International Tables Vol C Tables 4.2.6.8 and 6.1.1.4'
H H 0 0 'International Tables Vol C Tables 4.2.6.8 and 6.1.1.4'
O O 0.0106 0.006 'International Tables Vol C Tables 4.2.6.8 and 6.1.1.4'

loop_
_geom_angle_atom_site_label_1
_geom_angle_atom_site_label_2
_geom_angle_atom_site_label_3
_geom_angle
C2 C1 C6 118.22(13)
C2 C1 C7 119.21(14)
C6 C1 C7 122.51(12)
O2 C2 C3 117.02(13)
O2 C2 C1 123.24(13)
C3 C2 C1 119.73(15)
C4 C3 C2 120.52(14)
C4 C3 H3 123.0(10)
C2 C3 H3 116.5(11)
C3 C4 C5 120.51(14)
C3 C4 H4 118.6(11)
C5 C4 H4 120.8(12)
C6 C5 C4 119.37(15)
C6 C5 H5 121.4(10)
C4 C5 H5 119.2(10)
C5 C6 C1 121.44(13)
C5 C6 H6 118.5(10)
C1 C6 H6 120.0(10)
O1 C7 C8 120.03(12)
O1 C7 C1 118.38(12)
C8 C7 C1 121.58(14)
C13 C8 C9 118.17(13)
C13 C8 C7 122.50(12)
C9 C8 C7 119.27(14)
O3 C9 C10 117.37(13)
O3 C9 C8 123.22(13)
C10 C9 C8 119.41(15)
C11 C10 C9 120.87(14)
C11 C10 H10 123.4(11)
C9 C10 H10 115.7(12)
C10 C11 C12 120.71(14)
C10 C11 H11 119.6(11)
C12 C11 H11 119.6(11)
C13 C12 C11 119.28(15)
C13 C12 H12 119.9(9)
C11 C12 H12 120.8(9)
C12 C13 C8 121.49(14)
C12 C13 H13 119.7(11)
C8 C13 H13 118.7(11)
C2 O2 H2O 106.3(16)
C9 O3 H3O 108.5(16)

loop_
_geom_bond_atom_site_label_1
_geom_bond_atom_site_label_2
_geom_bond_distance
C1 C2 1.411(2)
C1 C6 1.411(2)
C1 C7 1.480(2)
C2 O2 1.359(2)
C2 C3 1.389(2)
C3 C4 1.385(2)
C3 H3 0.996(19)
C4 C5 1.391(2)
C4 H4 0.96(2)
C5 C6 1.375(2)
C5 H5 0.994(17)
C6 H6 0.973(19)
C7 O1 1.251(2)
C7 C8 1.470(2)
C8 C13 1.414(2)
C8 C9 1.421(2)
C9 O3 1.351(2)
C9 C10 1.393(2)
C10 C11 1.379(2)
C10 H10 0.99(2)
C11 C12 1.395(2)
C11 H11 0.981(19)
C12 C13 1.379(2)
C12 H12 0.972(18)
C13 H13 0.958(19)
O2 H2O 0.89(3)
O3 H3O 0.88(3)

loop_
_geom_hbond_atom_site_label_D
_geom_hbond_atom_site_label_H
_geom_hbond_atom_site_label_A
_geom_hbond_distance_DH
_geom_hbond_distance_HA
_geom_hbond_distance_DA
_geom_hbond_angle_DHA
_geom_hbond_site_symmetry_A
O2 H2O O1 0.89(3) 1.87(3) 2.654(3) 146(2) .
O3 H3O O1 0.88(3) 1.83(3) 2.603(3) 145(2) .
O3 H3O O1 0.88(3) 2.44(2) 2.999(3) 122(2) 3_656

loop_
_cod_related_entry_id
_cod_related_entry_database
_cod_related_entry_code
1 ChemSpider 63228
